data_4082259
loop_
_publ_author_name
'Pandarus, Valerica'
'Zargarian, Davit'

_publ_section_title
;
 New Pincer-Type Diphosphinito (POCOP) Complexes of Nickel
;
_journal_issue 17
_journal_name_full Organometallics
_journal_page_first 4321
_journal_paper_doi 10.1021/om700400x
_journal_volume 26
_journal_year 2007
_chemical_compound_source 'Synthesized by the authors. See text'
_chemical_formula_moiety 'C15 H33 Cl2 Ni O2 P2'
_chemical_formula_sum 'C15 H33 Cl2 Ni O2 P2'
_chemical_formula_weight 436.96
_chemical_name_systematic
; 
 ? 
;
_space_group_IT_number 14
_symmetry_cell_setting monoclinic
_symmetry_space_group_name_Hall '-P 2ybc'
_symmetry_space_group_name_H-M 'P 1 21/c 1'
_atom_sites_solution_hydrogens geom
_atom_sites_solution_primary direct
_atom_sites_solution_secondary difmap
_audit_creation_method SHELXL-97
_cell_angle_alpha 90.00
_cell_angle_beta 104.721(1)
_cell_angle_gamma 90.00
_cell_formula_units_Z 4
_cell_length_a 13.5766(3)
_cell_length_b 6.9842(2)
_cell_length_c 22.2642(5)
_cell_measurement_reflns_used 17548
_cell_measurement_temperature 150(2)
_cell_measurement_theta_max 68.92
_cell_measurement_theta_min 3.37
_cell_volume 2041.83(9)
_computing_cell_refinement 'SMART (Bruker, 1999)'
_computing_data_collection 'SMART (Bruker, 1999)'
_computing_data_reduction 'SAINT (Bruker, 1999)'
_computing_molecular_graphics 'SHELXTL (Bruker, 1997)'
_computing_publication_material 'UdMX (local program)'
_computing_structure_refinement 'SHELXL97 (Sheldrick, 1997)'
_computing_structure_solution 'SHELXS97 (Sheldrick, 1997)'
_diffrn_ambient_temperature 150(2)
_diffrn_detector_area_resol_mean 5.5
_diffrn_measured_fraction_theta_full 0.993
_diffrn_measured_fraction_theta_max 0.993
_diffrn_measurement_device_type 'Bruker Smart 2000'
_diffrn_measurement_method \w
_diffrn_radiation_monochromator graphite
_diffrn_radiation_source 'Sealed Tube'
_diffrn_radiation_type CuK\a
_diffrn_radiation_wavelength 1.54178
_diffrn_reflns_av_R_equivalents 0.027
_diffrn_reflns_av_sigmaI/netI 0.0132
_diffrn_reflns_limit_h_max 16
_diffrn_reflns_limit_h_min -16
_diffrn_reflns_limit_k_max 8
_diffrn_reflns_limit_k_min -8
_diffrn_reflns_limit_l_max 26
_diffrn_reflns_limit_l_min -26
_diffrn_reflns_number 27730
_diffrn_reflns_theta_full 68.95
_diffrn_reflns_theta_max 68.95
_diffrn_reflns_theta_min 3.37
_diffrn_standards_decay_% -1.57
_diffrn_standards_number 185
_exptl_absorpt_coefficient_mu 5.285
_exptl_absorpt_correction_T_max 0.8000
_exptl_absorpt_correction_T_min 0.5900
_exptl_absorpt_correction_type multi-scan
_exptl_absorpt_process_details 'Sadabs (Sheldrick,1996)'
_exptl_crystal_colour orange
_exptl_crystal_density_diffrn 1.421
_exptl_crystal_density_method 'not measured'
_exptl_crystal_description plate
_exptl_crystal_F_000 924
_exptl_crystal_size_max 0.20
_exptl_crystal_size_mid 0.08
_exptl_crystal_size_min 0.06
_refine_diff_density_max 0.728
_refine_diff_density_min -0.315
_refine_diff_density_rms 0.068
_refine_ls_extinction_method none
_refine_ls_goodness_of_fit_ref 1.079
_refine_ls_hydrogen_treatment constr
_refine_ls_matrix_type full
_refine_ls_number_parameters 207
_refine_ls_number_reflns 3771
_refine_ls_number_restraints 0
_refine_ls_restrained_S_all 1.079
_refine_ls_R_factor_all 0.0319
_refine_ls_R_factor_gt 0.0305
_refine_ls_shift/su_max 0.001
_refine_ls_shift/su_mean 0.000
_refine_ls_structure_factor_coef Fsqd
_refine_ls_weighting_details 'calc w=1/[\s^2^(Fo^2^)+(0.0574P)^2^] where P=(Fo^2^+2Fc^2^)/3'
_refine_ls_weighting_scheme calc
_refine_ls_wR_factor_gt 0.0879
_refine_ls_wR_factor_ref 0.0891
_reflns_number_gt 3513
_reflns_number_total 3771
_reflns_threshold_expression I>2\s(I)
_cod_data_source_file om700400xsup4.cif
_cod_data_source_block vale22
_cod_depositor_comments
;
The following automatic conversions were performed:

'_symmetry_cell_setting' value 'Monoclinic' changed to 'monoclinic'
according to /home/saulius/struct/CIF-dictionaries/cif_core.dic
dictionary named 'cif_core.dic' version 2.4.2 from
2011-04-26.

'_geom_bond_publ_flag' value 'Y' changed to 'y'
according to /home/saulius/struct/CIF-dictionaries/cif_core.dic
dictionary named 'cif_core.dic' version 2.4.2 from 2011-04-26 (56
times).

'_geom_angle_publ_flag' value 'Y' changed to 'y' according
to /home/saulius/struct/CIF-dictionaries/cif_core.dic dictionary
named 'cif_core.dic' version 2.4.2 from 2011-04-26 (114
times).

'_geom_torsion_publ_flag' value 'Y' changed to 'y' according
to /home/saulius/struct/CIF-dictionaries/cif_core.dic dictionary
named 'cif_core.dic' version 2.4.2 from 2011-04-26 (68 times).

Automatic conversion script
Id: cif_fix_values 1891 2012-01-12 08:04:46Z andrius 
;
_cod_original_sg_symbol_H-M P21/c
_cod_database_code 4082259

loop_
_symmetry_equiv_pos_as_xyz
'x, y, z'
'-x, y+1/2, -z+1/2'
'-x, -y, -z'
'x, -y-1/2, z-1/2'

loop_
_atom_site_label
_atom_site_type_symbol
_atom_site_fract_x
_atom_site_fract_y
_atom_site_fract_z
_atom_site_U_iso_or_equiv
_atom_site_adp_type
_atom_site_occupancy
_atom_site_symmetry_multiplicity
_atom_site_calc_flag
_atom_site_refinement_flags
Ni1 Ni 0.23434(2) 0.93043(4) 0.107681(13) 0.02024(11) Uani 1 1 d .
Cl2 Cl 0.08453(3) 1.10594(6) 0.07714(2) 0.02859(13) Uani 1 1 d .
Cl1 Cl 0.35823(4) 1.15439(7) 0.13376(2) 0.03135(13) Uani 1 1 d .
P1 P 0.25547(3) 0.88617(6) 0.01273(2) 0.02096(12) Uani 1 1 d .
P2 P 0.20868(3) 0.87230(6) 0.20167(2) 0.02104(12) Uani 1 1 d .
O1 O 0.19848(10) 0.68795(18) -0.01303(6) 0.0264(3) Uani 1 1 d .
O2 O 0.13531(10) 0.68481(18) 0.19178(6) 0.0264(3) Uani 1 1 d .
C1 C 0.12819(14) 0.6300(3) 0.02266(9) 0.0266(4) Uani 1 1 d .
H1A H 0.1127 0.4919 0.0160 0.032 Uiso 1 1 calc R
H1B H 0.0637 0.7021 0.0084 0.032 Uiso 1 1 calc R
C2 C 0.17321(13) 0.6673(2) 0.09099(8) 0.0232(4) Uani 1 1 d .
H2 H 0.2293 0.5724 0.1060 0.028 Uiso 1 1 calc R
C3 C 0.09492(14) 0.6345(3) 0.12745(9) 0.0263(4) Uani 1 1 d .
H3A H 0.0337 0.7129 0.1096 0.032 Uiso 1 1 calc R
H3B H 0.0743 0.4982 0.1243 0.032 Uiso 1 1 calc R
C4 C 0.38727(14) 0.8412(3) 0.01050(9) 0.0286(4) Uani 1 1 d .
H4 H 0.4255 0.9645 0.0199 0.034 Uiso 1 1 calc R
C5 C 0.19784(15) 1.0683(3) -0.04481(9) 0.0280(4) Uani 1 1 d .
H5 H 0.1349 1.1118 -0.0333 0.034 Uiso 1 1 calc R
C6 C 0.13440(15) 1.0467(3) 0.23317(9) 0.0279(4) Uani 1 1 d .
H6 H 0.0674 1.0568 0.2017 0.034 Uiso 1 1 calc R
C7 C 0.31593(14) 0.7907(3) 0.26423(8) 0.0285(4) Uani 1 1 d .
H7 H 0.2874 0.7246 0.2959 0.034 Uiso 1 1 calc R
C8 C 0.39776(17) 0.7702(3) -0.05274(10) 0.0391(5) Uani 1 1 d .
H8A H 0.4684 0.7319 -0.0493 0.059 Uiso 1 1 calc R
H8B H 0.3788 0.8731 -0.0834 0.059 Uiso 1 1 calc R
H8C H 0.3527 0.6600 -0.0660 0.059 Uiso 1 1 calc R
C9 C 0.43472(16) 0.6985(4) 0.06214(11) 0.0413(5) Uani 1 1 d .
H9A H 0.3951 0.5795 0.0559 0.062 Uiso 1 1 calc R
H9B H 0.4343 0.7536 0.1025 0.062 Uiso 1 1 calc R
H9C H 0.5050 0.6711 0.0610 0.062 Uiso 1 1 calc R
C10 C 0.16245(17) 0.9941(3) -0.11131(9) 0.0376(5) Uani 1 1 d .
H10A H 0.1200 1.0912 -0.1374 0.056 Uiso 1 1 calc R
H10B H 0.1228 0.8766 -0.1119 0.056 Uiso 1 1 calc R
H10C H 0.2219 0.9669 -0.1273 0.056 Uiso 1 1 calc R
C11 C 0.2658(2) 1.2441(3) -0.03898(11) 0.0454(6) Uani 1 1 d .
H11A H 0.3259 1.2134 -0.0539 0.068 Uiso 1 1 calc R
H11B H 0.2873 1.2836 0.0046 0.068 Uiso 1 1 calc R
H11C H 0.2279 1.3486 -0.0639 0.068 Uiso 1 1 calc R
C12 C 0.17971(18) 1.2482(3) 0.23897(10) 0.0364(5) Uani 1 1 d .
H12A H 0.1295 1.3398 0.2465 0.055 Uiso 1 1 calc R
H12B H 0.1979 1.2819 0.2004 0.055 Uiso 1 1 calc R
H12C H 0.2408 1.2520 0.2737 0.055 Uiso 1 1 calc R
C13 C 0.10959(17) 0.9766(3) 0.29271(10) 0.0367(5) Uani 1 1 d .
H13A H 0.1718 0.9762 0.3267 0.055 Uiso 1 1 calc R
H13B H 0.0818 0.8466 0.2864 0.055 Uiso 1 1 calc R
H13C H 0.0593 1.0622 0.3033 0.055 Uiso 1 1 calc R
C14 C 0.38352(16) 0.9550(3) 0.29688(10) 0.0382(5) Uani 1 1 d .
H14A H 0.4453 0.9024 0.3248 0.057 Uiso 1 1 calc R
H14B H 0.3463 1.0307 0.3209 0.057 Uiso 1 1 calc R
H14C H 0.4022 1.0369 0.2658 0.057 Uiso 1 1 calc R
C15 C 0.37850(17) 0.6446(3) 0.23883(11) 0.0402(5) Uani 1 1 d .
H15A H 0.4135 0.7088 0.2110 0.060 Uiso 1 1 calc R
H15B H 0.3333 0.5453 0.2158 0.060 Uiso 1 1 calc R
H15C H 0.4290 0.5859 0.2733 0.060 Uiso 1 1 calc R

loop_
_atom_site_aniso_label
_atom_site_aniso_U_11
_atom_site_aniso_U_22
_atom_site_aniso_U_33
_atom_site_aniso_U_23
_atom_site_aniso_U_13
_atom_site_aniso_U_12
Ni1 0.02051(18) 0.01999(18) 0.01976(18) 0.00023(11) 0.00427(13) -0.00245(11)
Cl2 0.0283(2) 0.0291(2) 0.0271(2) 0.00213(17) 0.00482(18) 0.00688(17)
Cl1 0.0324(2) 0.0334(3) 0.0283(2) -0.00681(18) 0.00789(18) -0.01554(19)
P1 0.0238(2) 0.0186(2) 0.0212(2) -0.00148(16) 0.00711(18) -0.00222(17)
P2 0.0215(2) 0.0203(2) 0.0215(2) 0.00121(16) 0.00573(17) 0.00006(17)
O1 0.0318(7) 0.0226(6) 0.0257(6) -0.0051(5) 0.0089(5) -0.0066(5)
O2 0.0307(6) 0.0236(6) 0.0265(6) 0.0009(5) 0.0103(5) -0.0051(5)
C1 0.0262(9) 0.0248(9) 0.0289(10) -0.0025(7) 0.0073(7) -0.0069(7)
C2 0.0238(8) 0.0179(8) 0.0275(9) -0.0003(7) 0.0060(7) -0.0027(7)
C3 0.0260(9) 0.0252(9) 0.0277(9) -0.0008(7) 0.0067(7) -0.0049(7)
C4 0.0255(9) 0.0285(10) 0.0336(10) -0.0056(8) 0.0106(8) -0.0027(8)
C5 0.0359(10) 0.0261(9) 0.0233(9) 0.0021(7) 0.0097(8) 0.0035(8)
C6 0.0294(9) 0.0270(9) 0.0282(9) -0.0018(7) 0.0088(8) 0.0041(8)
C7 0.0271(9) 0.0342(10) 0.0232(9) 0.0064(8) 0.0046(7) 0.0014(8)
C8 0.0355(11) 0.0458(12) 0.0407(12) -0.0119(10) 0.0183(9) -0.0005(10)
C9 0.0302(10) 0.0478(13) 0.0459(13) 0.0035(10) 0.0095(9) 0.0112(10)
C10 0.0465(12) 0.0400(12) 0.0262(10) 0.0021(9) 0.0092(9) 0.0032(10)
C11 0.0671(15) 0.0248(10) 0.0415(12) 0.0056(9) 0.0089(11) -0.0053(11)
C12 0.0495(12) 0.0278(10) 0.0335(11) -0.0017(8) 0.0135(9) 0.0034(9)
C13 0.0413(11) 0.0390(11) 0.0345(11) -0.0005(9) 0.0184(9) 0.0038(10)
C14 0.0321(10) 0.0480(13) 0.0300(10) 0.0019(9) -0.0006(8) -0.0045(9)
C15 0.0325(11) 0.0448(12) 0.0399(12) 0.0058(10) 0.0029(9) 0.0138(9)

loop_
_atom_type_symbol
_atom_type_description
_atom_type_scat_dispersion_real
_atom_type_scat_dispersion_imag
_atom_type_scat_source
C C 0.0181 0.0091 'International Tables Vol C Tables 4.2.6.8 and 6.1.1.4'
H H 0.0000 0.0000 'International Tables Vol C Tables 4.2.6.8 and 6.1.1.4'
O O 0.0492 0.0322 'International Tables Vol C Tables 4.2.6.8 and 6.1.1.4'
P P 0.2955 0.4335 'International Tables Vol C Tables 4.2.6.8 and 6.1.1.4'
Cl Cl 0.3639 0.7018 'International Tables Vol C Tables 4.2.6.8 and 6.1.1.4'
Ni Ni -3.0029 0.5091 'International Tables Vol C Tables 4.2.6.8 and 6.1.1.4'

loop_
_geom_angle_atom_site_label_1
_geom_angle_atom_site_label_2
_geom_angle_atom_site_label_3
_geom_angle
_geom_angle_publ_flag
C2 Ni1 P1 81.05(5) y
C2 Ni1 P2 81.52(5) y
P1 Ni1 P2 161.53(2) y
C2 Ni1 Cl1 157.52(6) y
P1 Ni1 Cl1 94.182(19) y
P2 Ni1 Cl1 99.630(19) y
C2 Ni1 Cl2 97.96(5) y
P1 Ni1 Cl2 96.305(19) y
P2 Ni1 Cl2 92.095(18) y
Cl1 Ni1 Cl2 104.41(2) y
O1 P1 C4 103.08(8) y
O1 P1 C5 105.38(8) y
C4 P1 C5 110.28(9) y
O1 P1 Ni1 106.86(5) y
C4 P1 Ni1 114.36(6) y
C5 P1 Ni1 115.60(6) y
O2 P2 C6 102.09(8) y
O2 P2 C7 101.18(8) y
C6 P2 C7 108.93(9) y
O2 P2 Ni1 104.74(5) y
C6 P2 Ni1 117.90(6) y
C7 P2 Ni1 118.92(6) y
C1 O1 P1 111.56(11) y
C3 O2 P2 113.34(11) y
O1 C1 C2 110.51(14) y
O1 C1 H1A 109.5 y
C2 C1 H1A 109.5 y
O1 C1 H1B 109.5 y
C2 C1 H1B 109.5 y
H1A C1 H1B 108.1 y
C3 C2 C1 110.81(15) y
C3 C2 Ni1 110.66(12) y
C1 C2 Ni1 112.69(12) y
C3 C2 H2 107.5 y
C1 C2 H2 107.5 y
Ni1 C2 H2 107.5 y
O2 C3 C2 110.82(14) y
O2 C3 H3A 109.5 y
C2 C3 H3A 109.5 y
O2 C3 H3B 109.5 y
C2 C3 H3B 109.5 y
H3A C3 H3B 108.1 y
C8 C4 C9 111.01(17) y
C8 C4 P1 113.59(14) y
C9 C4 P1 108.57(13) y
C8 C4 H4 107.8 y
C9 C4 H4 107.8 y
P1 C4 H4 107.8 y
C11 C5 C10 113.05(17) y
C11 C5 P1 111.01(15) y
C10 C5 P1 114.54(14) y
C11 C5 H5 105.8 y
C10 C5 H5 105.8 y
P1 C5 H5 105.8 y
C12 C6 C13 113.22(16) y
C12 C6 P2 113.32(14) y
C13 C6 P2 112.53(14) y
C12 C6 H6 105.6 y
C13 C6 H6 105.6 y
P2 C6 H6 105.6 y
C15 C7 C14 110.73(17) y
C15 C7 P2 109.65(13) y
C14 C7 P2 113.12(14) y
C15 C7 H7 107.7 y
C14 C7 H7 107.7 y
P2 C7 H7 107.7 y
C4 C8 H8A 109.5 y
C4 C8 H8B 109.5 y
H8A C8 H8B 109.5 y
C4 C8 H8C 109.5 y
H8A C8 H8C 109.5 y
H8B C8 H8C 109.5 y
C4 C9 H9A 109.5 y
C4 C9 H9B 109.5 y
H9A C9 H9B 109.5 y
C4 C9 H9C 109.5 y
H9A C9 H9C 109.5 y
H9B C9 H9C 109.5 y
C5 C10 H10A 109.5 y
C5 C10 H10B 109.5 y
H10A C10 H10B 109.5 y
C5 C10 H10C 109.5 y
H10A C10 H10C 109.5 y
H10B C10 H10C 109.5 y
C5 C11 H11A 109.5 y
C5 C11 H11B 109.5 y
H11A C11 H11B 109.5 y
C5 C11 H11C 109.5 y
H11A C11 H11C 109.5 y
H11B C11 H11C 109.5 y
C6 C12 H12A 109.5 y
C6 C12 H12B 109.5 y
H12A C12 H12B 109.5 y
C6 C12 H12C 109.5 y
H12A C12 H12C 109.5 y
H12B C12 H12C 109.5 y
C6 C13 H13A 109.5 y
C6 C13 H13B 109.5 y
H13A C13 H13B 109.5 y
C6 C13 H13C 109.5 y
H13A C13 H13C 109.5 y
H13B C13 H13C 109.5 y
C7 C14 H14A 109.5 y
C7 C14 H14B 109.5 y
H14A C14 H14B 109.5 y
C7 C14 H14C 109.5 y
H14A C14 H14C 109.5 y
H14B C14 H14C 109.5 y
C7 C15 H15A 109.5 y
C7 C15 H15B 109.5 y
H15A C15 H15B 109.5 y
C7 C15 H15C 109.5 y
H15A C15 H15C 109.5 y
H15B C15 H15C 109.5 y

loop_
_geom_bond_atom_site_label_1
_geom_bond_atom_site_label_2
_geom_bond_distance
_geom_bond_publ_flag
Ni1 C2 2.0119(18) y
Ni1 P1 2.2259(5) y
Ni1 P2 2.2440(5) y
Ni1 Cl1 2.2620(5) y
Ni1 Cl2 2.3236(5) y
P1 O1 1.6182(13) y
P1 C4 1.8299(19) y
P1 C5 1.8338(19) y
P2 O2 1.6260(13) y
P2 C6 1.8309(19) y
P2 C7 1.8313(18) y
O1 C1 1.446(2) y
O2 C3 1.441(2) y
C1 C2 1.511(3) y
C1 H1A 0.9900 y
C1 H1B 0.9900 y
C2 C3 1.510(3) y
C2 H2 1.0000 y
C3 H3A 0.9900 y
C3 H3B 0.9900 y
C4 C8 1.533(3) y
C4 C9 1.534(3) y
C4 H4 1.0000 y
C5 C11 1.521(3) y
C5 C10 1.527(3) y
C5 H5 1.0000 y
C6 C12 1.528(3) y
C6 C13 1.529(3) y
C6 H6 1.0000 y
C7 C15 1.526(3) y
C7 C14 1.532(3) y
C7 H7 1.0000 y
C8 H8A 0.9800 y
C8 H8B 0.9800 y
C8 H8C 0.9800 y
C9 H9A 0.9800 y
C9 H9B 0.9800 y
C9 H9C 0.9800 y
C10 H10A 0.9800 y
C10 H10B 0.9800 y
C10 H10C 0.9800 y
C11 H11A 0.9800 y
C11 H11B 0.9800 y
C11 H11C 0.9800 y
C12 H12A 0.9800 y
C12 H12B 0.9800 y
C12 H12C 0.9800 y
C13 H13A 0.9800 y
C13 H13B 0.9800 y
C13 H13C 0.9800 y
C14 H14A 0.9800 y
C14 H14B 0.9800 y
C14 H14C 0.9800 y
C15 H15A 0.9800 y
C15 H15B 0.9800 y
C15 H15C 0.9800 y

loop_
_geom_torsion_atom_site_label_1
_geom_torsion_atom_site_label_2
_geom_torsion_atom_site_label_3
_geom_torsion_atom_site_label_4
_geom_torsion
_geom_torsion_publ_flag
C2 Ni1 P1 O1 6.40(7) y
P2 Ni1 P1 O1 25.84(9) y
Cl1 Ni1 P1 O1 164.28(5) y
Cl2 Ni1 P1 O1 -90.70(5) y
C2 Ni1 P1 C4 -106.98(9) y
P2 Ni1 P1 C4 -87.54(9) y
Cl1 Ni1 P1 C4 50.90(7) y
Cl2 Ni1 P1 C4 155.92(7) y
C2 Ni1 P1 C5 123.31(9) y
P2 Ni1 P1 C5 142.75(9) y
Cl1 Ni1 P1 C5 -78.81(7) y
Cl2 Ni1 P1 C5 26.21(7) y
C2 Ni1 P2 O2 -12.77(7) y
P1 Ni1 P2 O2 -32.18(9) y
Cl1 Ni1 P2 O2 -170.03(5) y
Cl2 Ni1 P2 O2 84.97(5) y
C2 Ni1 P2 C6 -125.38(9) y
P1 Ni1 P2 C6 -144.79(9) y
Cl1 Ni1 P2 C6 77.36(8) y
Cl2 Ni1 P2 C6 -27.63(7) y
C2 Ni1 P2 C7 99.22(9) y
P1 Ni1 P2 C7 79.81(10) y
Cl1 Ni1 P2 C7 -58.05(8) y
Cl2 Ni1 P2 C7 -163.04(8) y
C4 P1 O1 C1 137.71(13) y
C5 P1 O1 C1 -106.63(13) y
Ni1 P1 O1 C1 16.85(12) y
C6 P2 O2 C3 113.11(13) y
C7 P2 O2 C3 -134.52(13) y
Ni1 P2 O2 C3 -10.35(12) y
P1 O1 C1 C2 -39.96(18) y
O1 C1 C2 C3 171.72(14) y
O1 C1 C2 Ni1 47.11(18) y
P1 Ni1 C2 C3 -152.88(13) y
P2 Ni1 C2 C3 33.24(12) y
Cl1 Ni1 C2 C3 127.94(13) y
Cl2 Ni1 C2 C3 -57.71(12) y
P1 Ni1 C2 C1 -28.19(12) y
P2 Ni1 C2 C1 157.93(13) y
Cl1 Ni1 C2 C1 -107.37(16) y
Cl2 Ni1 C2 C1 66.98(13) y
P2 O2 C3 C2 37.51(18) y
C1 C2 C3 O2 -175.38(14) y
Ni1 C2 C3 O2 -49.63(17) y
O1 P1 C4 C8 52.35(16) y
C5 P1 C4 C8 -59.75(17) y
Ni1 P1 C4 C8 167.95(13) y
O1 P1 C4 C9 -71.66(15) y
C5 P1 C4 C9 176.24(14) y
Ni1 P1 C4 C9 43.94(16) y
O1 P1 C5 C11 -160.91(14) y
C4 P1 C5 C11 -50.30(17) y
Ni1 P1 C5 C11 81.36(15) y
O1 P1 C5 C10 -31.39(17) y
C4 P1 C5 C10 79.22(16) y
Ni1 P1 C5 C10 -149.12(13) y
O2 P2 C6 C12 -172.27(14) y
C7 P2 C6 C12 81.29(16) y
Ni1 P2 C6 C12 -58.20(16) y
O2 P2 C6 C13 57.66(16) y
C7 P2 C6 C13 -48.79(17) y
Ni1 P2 C6 C13 171.73(12) y
O2 P2 C7 C15 72.72(15) y
C6 P2 C7 C15 179.79(14) y
Ni1 P2 C7 C15 -41.20(16) y
O2 P2 C7 C14 -163.15(14) y
C6 P2 C7 C14 -56.08(16) y
Ni1 P2 C7 C14 82.93(15) y
